data_7707889
loop_
_publ_author_name
'Wang, Shichun'
'Heng, Yi'
'Li, Tongyu'
'Hou, Guohua'
'Zi, Guofu'
'Walter, Marc D.'

_publ_section_title
;
 Synthesis and reactivity of the uranium phosphinidene metallocene
 [\h<sup>5</sup>-1,3-(Me<sub>3</sub>Si)<sub>2</sub>C<sub>5</sub>H<sub>3</sub>]<sub>2</sub>U(&#xE001;P-2,4,6-<sup>i</sup>Pr<sub>3</sub>C<sub>6</sub>H<sub>2</sub>)(OPMe<sub>3</sub>):
 influence of the coordinated Lewis base.
;
_journal_issue 36
_journal_name_full 'Dalton transactions (Cambridge, England : 2003)'
_journal_page_first 12502
_journal_page_last 12516
_journal_paper_doi 10.1039/d1dt02149d
_journal_volume 50
_journal_year 2021
_chemical_formula_moiety 'C47 H79 N O P2 Si4 U'
_chemical_formula_sum 'C47 H79 N O P2 Si4 U'
_chemical_formula_weight 1086.44
_space_group_crystal_system triclinic
_space_group_IT_number 2
_space_group_name_Hall '-P 1'
_space_group_name_H-M_alt 'P -1'
_atom_sites_solution_hydrogens geom
_atom_sites_solution_primary dual
_audit_creation_date 2020-11-10
_audit_creation_method
;
Olex2 1.2
(compiled 2018.05.29 svn.r3508 for OlexSys, GUI svn.r5506)
;
_audit_update_record
;
2021-06-12 deposited with the CCDC.	2021-07-27 downloaded from the CCDC.
;
_cell_angle_alpha 101.5020(10)
_cell_angle_beta 101.4470(10)
_cell_angle_gamma 98.3560(10)
_cell_formula_units_Z 2
_cell_length_a 11.5160(2)
_cell_length_b 14.2653(2)
_cell_length_c 17.15030(10)
_cell_measurement_reflns_used 28423
_cell_measurement_temperature 100.00(10)
_cell_measurement_theta_max 76.3730
_cell_measurement_theta_min 3.6710
_cell_volume 2655.32(6)
_computing_cell_refinement 'CrysAlisPro 1.171.40.84a (Rigaku OD, 2020)'
_computing_data_collection 'CrysAlisPro 1.171.40.84a (Rigaku OD, 2020)'
_computing_data_reduction 'CrysAlisPro 1.171.40.84a (Rigaku OD, 2020)'
_computing_molecular_graphics 'Olex2 (Dolomanov et al., 2009)'
_computing_publication_material 'Olex2 (Dolomanov et al., 2009)'
_computing_structure_refinement 'ShelXL (Sheldrick, 2015)'
_computing_structure_solution 'ShelXT (Sheldrick, 2015)'
_diffrn_ambient_environment N~2~
_diffrn_ambient_temperature 100.00(10)
_diffrn_detector 'Hybrid Pixel Array Detector'
_diffrn_detector_area_resol_mean 10.0000
_diffrn_detector_type HyPix
_diffrn_measured_fraction_theta_full 0.999
_diffrn_measured_fraction_theta_max 0.962
_diffrn_measurement_details
;
List of Runs (angles in degrees, time in seconds):

  # Type    Start    End  Width  t~exp~   \w     \q     \k     \f   Frames
#--------------------------------------------------------------------------
  1  \w    -27.00  28.00   0.50    0.05    --   46.95 -21.00 -10.00  110
  2  \w     29.00  61.00   0.50    0.05    --   46.95 -57.00 -60.00   64
  3  \w     29.00  95.00   0.50    0.05    --   46.95-125.00-150.00  132
  4  \w     70.00  95.00   0.50    0.05    --   46.95-125.00 -30.00   50
  5  \w     41.00  67.00   0.50    0.05    --  104.75-125.00-150.00   52
  6  \w     44.00  70.00   0.50    0.05    --  104.75 -94.00-120.00   52
  7  \w     75.00 101.00   0.50    0.05    --  104.75 -94.00-120.00   52
  8  \w     90.00 117.00   0.50    0.05    --  104.75-125.00-150.00   54
  9  \w     77.00 103.00   0.50    0.05    --  104.75 -94.00   0.00   52
 10  \w     35.00  61.00   0.50    0.05    --  104.75 -94.00   0.00   52
 11  \w     32.00 102.00   0.50    0.05    --  104.75 -77.00 -60.00  140
 12  \w     33.00  69.00   0.50    0.05    --  104.75 -61.00-180.00   72
 13  \w     40.00  65.00   0.50    0.05    --  104.75 -61.00-120.00   50
 14  \w     44.00 117.00   0.50    0.05    --  104.75-125.00 -30.00  146
 15  \w     41.00 108.00   0.50    0.05    --  104.75 -94.00  90.00  134
 16  \w     43.00 119.00   0.50    0.05    --   46.95  21.00 155.00  152
 17  \w     92.00 178.00   0.50    0.05    --  104.75  21.00 155.00  172
 18  \w     99.00 174.00   0.50    0.05    --  104.75  45.00  60.00  150
 19  \w    137.00 163.00   0.50    0.05    --  104.75  45.00   0.00   52
 20  \w     32.00 103.00   0.50    0.05    --  104.75 -77.00   0.00  142
 21  \w     37.00  63.00   0.50    0.05    --  104.75 -61.00   0.00   52
 22  \w     35.00  72.00   0.50    0.05    --  104.75 -61.00 120.00   74
 23  \w     44.00  73.00   0.50    0.05    --  104.75 -61.00 150.00   58
 24  \w    -20.00  23.00   0.50    0.05    --   46.95 -57.00 -60.00   86
 25  \w    -24.00  62.00   0.50    0.05    --   46.95 -57.00-120.00  172
 26  \w    -16.00  24.00   0.50    0.05    --  -46.95  21.00 155.00   80
 27  \w   -117.00 -77.00   0.50    0.05    --  -46.95-125.00 -30.00   80
 28  \w   -120.00 -41.00   0.50    0.05    --  -46.95 -21.00 -10.00  158
 29  \w    -67.00 -32.00   0.50    0.05    -- -102.00  61.00 150.00   70
 30  \w    -71.00 -29.00   0.50    0.05    -- -102.00 125.00  60.00   84
 31  \w    -55.00 -30.00   0.50    0.05    -- -102.00 125.00 150.00   50
 32  \w   -115.00 -81.00   0.50    0.05    -- -102.00 125.00  60.00   68
 33  \w   -117.00 -75.00   0.50    0.05    -- -102.00 125.00 150.00   84
 34  \w   -175.00 -91.00   0.50    0.05    -- -102.00 -21.00 -10.00  168
 35  \w   -152.00 -89.00   0.50    0.05    -- -102.00 -45.00-120.00  126
 36  \w    -68.00 -43.00   0.50    0.05    -- -102.00  61.00-180.00   50
 37  \w    -95.00 -69.00   0.50    0.05    -- -102.00 125.00-150.00   52
 38  \w    -56.00 -31.00   0.50    0.05    -- -102.00 125.00-150.00   50
 39  \w   -116.00 -80.00   0.50    0.05    -- -102.00 125.00 -60.00   72
 40  \w   -168.00 -95.00   0.50    0.05    -- -102.00 -15.00 -60.00  146
 41  \w   -169.00 -93.00   0.50    0.05    -- -102.00 -45.00  60.00  152
;
_diffrn_measurement_device 'four-circle diffractometer'
_diffrn_measurement_device_type 'XtaLAB Synergy R, DW system, HyPix'
_diffrn_measurement_method '\w scans'
_diffrn_orient_matrix_type 'CrysAlisPro convention (1999,Acta A55,543-557)'
_diffrn_orient_matrix_UB_11 0.1214840000
_diffrn_orient_matrix_UB_12 -0.0346863000
_diffrn_orient_matrix_UB_13 0.0077613000
_diffrn_orient_matrix_UB_21 -0.0555188000
_diffrn_orient_matrix_UB_22 -0.0912340000
_diffrn_orient_matrix_UB_23 0.0249070000
_diffrn_orient_matrix_UB_31 -0.0388090000
_diffrn_orient_matrix_UB_32 -0.0555541000
_diffrn_orient_matrix_UB_33 -0.0906185000
_diffrn_radiation_monochromator mirror
_diffrn_radiation_probe x-ray
_diffrn_radiation_type CuK\a
_diffrn_radiation_wavelength 1.54184
_diffrn_reflns_av_R_equivalents 0.0378
_diffrn_reflns_av_unetI/netI 0.0351
_diffrn_reflns_Laue_measured_fraction_full 0.999
_diffrn_reflns_Laue_measured_fraction_max 0.962
_diffrn_reflns_limit_h_max 14
_diffrn_reflns_limit_h_min -14
_diffrn_reflns_limit_k_max 17
_diffrn_reflns_limit_k_min -17
_diffrn_reflns_limit_l_max 20
_diffrn_reflns_limit_l_min -21
_diffrn_reflns_number 35134
_diffrn_reflns_point_group_measured_fraction_full 0.999
_diffrn_reflns_point_group_measured_fraction_max 0.962
_diffrn_reflns_theta_full 67.684
_diffrn_reflns_theta_max 76.387
_diffrn_reflns_theta_min 3.222
_diffrn_source 'Rotating-anode X-ray tube'
_diffrn_source_type 'Rigaku (Cu) X-ray Source'
_exptl_absorpt_coefficient_mu 10.273
_exptl_absorpt_correction_T_max 1.00000
_exptl_absorpt_correction_T_min 0.34794
_exptl_absorpt_correction_type multi-scan
_exptl_absorpt_process_details
;
CrysAlisPro 1.171.40.84a (Rigaku Oxford Diffraction, 2020)
Empirical absorption correction using spherical harmonics,
implemented in SCALE3 ABSPACK scaling algorithm.
;
_exptl_crystal_colour brown
_exptl_crystal_colour_primary brown
_exptl_crystal_density_diffrn 1.359
_exptl_crystal_description block
_exptl_crystal_F_000 1108
_exptl_crystal_size_max 0.2
_exptl_crystal_size_mid 0.15
_exptl_crystal_size_min 0.15
_refine_diff_density_max 1.329
_refine_diff_density_min -2.110
_refine_diff_density_rms 0.111
_refine_ls_extinction_method none
_refine_ls_goodness_of_fit_ref 1.104
_refine_ls_hydrogen_treatment constr
_refine_ls_matrix_type full
_refine_ls_number_parameters 556
_refine_ls_number_reflns 10732
_refine_ls_number_restraints 24
_refine_ls_restrained_S_all 1.105
_refine_ls_R_factor_all 0.0276
_refine_ls_R_factor_gt 0.0268
_refine_ls_shift/su_max 0.001
_refine_ls_shift/su_mean 0.000
_refine_ls_structure_factor_coef Fsqd
_refine_ls_weighting_details 'w=1/[\s^2^(Fo^2^)+(0.0343P)^2^+3.2640P] where P=(Fo^2^+2Fc^2^)/3'
_refine_ls_weighting_scheme calc
_refine_ls_wR_factor_gt 0.0689
_refine_ls_wR_factor_ref 0.0693
_reflns_Friedel_coverage 0.000
_reflns_number_gt 10433
_reflns_number_total 10732
_reflns_threshold_expression 'I > 2\s(I)'
_cod_data_source_file d1dt02149d2.cif
_cod_data_source_block compound11
_cod_depositor_comments 'Adding full bibliography for 7707884--7707891.cif.'
_cod_database_code 7707889
_shelx_shelxl_version_number 2014/7
_chemical_oxdiff_formula C1H1N1O1P1U1Si1
_shelx_space_group_comment
;
The symmetry employed for this shelxl refinement is uniquely defined
by the following loop, which should always be used as a source of
symmetry information in preference to the above space-group names.
They are only intended as comments.
;
_shelx_estimated_absorpt_t_max 0.308
_shelx_estimated_absorpt_t_min 0.233
_diffrn_oxdiff_digest_frames
;
019ca7d7a06fe2384d09abbc8d446d2e41038122970
;
_reflns_odcompleteness_completeness 99.95
_reflns_odcompleteness_iscentric 1
_reflns_odcompleteness_theta 66.97
_olex2_refinement_description
;
1. Fixed Uiso
 At 1.2 times of:
  All C(H) groups
 At 1.5 times of:
  All C(H,H,H) groups
2. Restrained distances
 C33-C39 \\sim C33-C39A
 with sigma of 0.02
 C39-C40 \\sim C39A-C40A
 with sigma of 0.02
 C39-C41 \\sim C39A-C41A
 with sigma of 0.02
 C33-C40 \\sim C33-C40A
 with sigma of 0.04
 C33-C41 \\sim C33-C41A
 with sigma of 0.04
 C40-C41 \\sim C40A-C41A
 with sigma of 0.04
3. Uiso/Uaniso restraints and constraints
C41A \\sim C40 \\sim C40A \\sim C41: within 2A with sigma of 0.04 and sigma for
terminal atoms of 0.08
C39 \\sim C39A: within 2A with sigma of 0.04 and sigma for terminal atoms of
0.08
4. Others
 Sof(C39A)=Sof(H39A)=Sof(C40A)=Sof(H40D)=Sof(H40E)=Sof(H40F)=Sof(C41A)=
 Sof(H41D)=Sof(H41E)=Sof(H41F)=1-FVAR(1)
 Sof(C39)=Sof(H39)=Sof(C40)=Sof(H40A)=Sof(H40B)=Sof(H40C)=Sof(C41)=Sof(H41A)=
 Sof(H41B)=Sof(H41C)=FVAR(1)
5.a Ternary CH refined with riding coordinates:
 C36(H36), C39(H39), C42(H42), C39A(H39A)
5.b Aromatic/amide H refined with riding coordinates:
 C2(H2), C4(H4), C5(H5), C13(H13), C15(H15), C16(H16), C25(H25), C26(H26),
 C27(H27), C28(H28), C29(H29), C32(H32), C34(H34)
5.c Idealised Me refined as rotating group:
 C6(H6A,H6B,H6C), C7(H7A,H7B,H7C), C8(H8A,H8B,H8C), C9(H9A,H9B,H9C), C10(H10A,
 H10B,H10C), C11(H11A,H11B,H11C), C17(H17A,H17B,H17C), C18(H18A,H18B,H18C),
 C19(H19A,H19B,H19C), C20(H20A,H20B,H20C), C21(H21A,H21B,H21C), C22(H22A,H22B,
 H22C), C37(H37A,H37B,H37C), C38(H38A,H38B,H38C), C40(H40A,H40B,H40C), C41(H41A,
 H41B,H41C), C43(H43A,H43B,H43C), C44(H44A,H44B,H44C), C45(H45A,H45B,H45C),
 C46(H46A,H46B,H46C), C47(H47A,H47B,H47C), C40A(H40D,H40E,H40F), C41A(H41D,H41E,
 H41F)
;
_olex2_submission_special_instructions 'No special instructions were received'
_oxdiff_exptl_absorpt_empirical_details
;
Empirical correction (ABSPACK) includes:
- Absorption correction using spherical harmonics
- Frame scaling
;
_oxdiff_exptl_absorpt_empirical_full_max 2.175
_oxdiff_exptl_absorpt_empirical_full_min 0.669

loop_
_space_group_symop_operation_xyz
'x, y, z'
'-x, -y, -z'

loop_
_atom_site_label
_atom_site_type_symbol
_atom_site_fract_x
_atom_site_fract_y
_atom_site_fract_z
_atom_site_U_iso_or_equiv
_atom_site_adp_type
_atom_site_occupancy
_atom_site_site_symmetry_order
_atom_site_calc_flag
_atom_site_refinement_flags_posn
_atom_site_refinement_flags_adp
_atom_site_refinement_flags_occupancy
_atom_site_disorder_assembly
_atom_site_disorder_group
U1 U 0.20849(2) 0.36504(2) 0.70751(2) 0.01280(4) Uani 1 1 d . . . . .
P1 P 0.51667(8) 0.22895(6) 0.78157(5) 0.01762(17) Uani 1 1 d . . . . .
P2 P -0.12431(8) 0.24990(7) 0.67827(6) 0.02101(18) Uani 1 1 d . . . . .
Si1 Si 0.51665(8) 0.52097(7) 0.66161(6) 0.02019(19) Uani 1 1 d . . . . .
Si2 Si 0.17140(8) 0.16811(7) 0.48735(5) 0.01794(18) Uani 1 1 d . . . . .
Si3 Si 0.06824(9) 0.61354(7) 0.72320(6) 0.02134(19) Uani 1 1 d . . . . .
Si4 Si 0.22605(9) 0.37267(7) 0.94870(6) 0.01952(19) Uani 1 1 d . . . . .
O1 O 0.0030(2) 0.28974(18) 0.67414(15) 0.0221(5) Uani 1 1 d . . . . .
N1 N 0.2928(3) 0.2612(2) 0.74833(17) 0.0172(6) Uani 1 1 d . . . . .
C1 C 0.3669(3) 0.4374(3) 0.6198(2) 0.0174(7) Uani 1 1 d . . . . .
C2 C 0.3480(3) 0.3340(2) 0.5957(2) 0.0174(7) Uani 1 1 d . . . . .
H2 H 0.4066 0.2973 0.6081 0.021 Uiso 1 1 calc R . . . .
C3 C 0.2275(3) 0.2942(2) 0.5502(2) 0.0175(7) Uani 1 1 d . . . . .
C4 C 0.1706(3) 0.3759(2) 0.5457(2) 0.0175(7) Uani 1 1 d . . . . .
H4 H 0.0908 0.3727 0.5194 0.021 Uiso 1 1 calc R . . . .
C5 C 0.2537(3) 0.4620(3) 0.5870(2) 0.0187(7) Uani 1 1 d . . . . .
H5 H 0.2380 0.5249 0.5923 0.022 Uiso 1 1 calc R . . . .
C6 C 0.5013(4) 0.6478(3) 0.6536(3) 0.0293(8) Uani 1 1 d . . . . .
H6A H 0.4662 0.6474 0.5978 0.044 Uiso 1 1 calc GR . . . .
H6B H 0.5795 0.6895 0.6710 0.044 Uiso 1 1 calc GR . . . .
H6C H 0.4502 0.6715 0.6879 0.044 Uiso 1 1 calc GR . . . .
C7 C 0.5906(3) 0.5231(3) 0.7692(2) 0.0279(8) Uani 1 1 d . . . . .
H7A H 0.5516 0.5597 0.8060 0.042 Uiso 1 1 calc GR . . . .
H7B H 0.6743 0.5532 0.7807 0.042 Uiso 1 1 calc GR . . . .
H7C H 0.5842 0.4577 0.7762 0.042 Uiso 1 1 calc GR . . . .
C8 C 0.6202(4) 0.4774(4) 0.5966(3) 0.0355(10) Uani 1 1 d . . . . .
H8A H 0.6256 0.4113 0.5982 0.053 Uiso 1 1 calc GR . . . .
H8B H 0.6990 0.5180 0.6172 0.053 Uiso 1 1 calc GR . . . .
H8C H 0.5891 0.4807 0.5412 0.053 Uiso 1 1 calc GR . . . .
C9 C 0.2617(4) 0.0840(3) 0.5307(2) 0.0240(7) Uani 1 1 d . . . . .
H9A H 0.3457 0.1062 0.5337 0.036 Uiso 1 1 calc GR . . . .
H9B H 0.2354 0.0194 0.4962 0.036 Uiso 1 1 calc GR . . . .
H9C H 0.2505 0.0832 0.5846 0.036 Uiso 1 1 calc GR . . . .
C10 C 0.1914(4) 0.1690(3) 0.3813(2) 0.0254(8) Uani 1 1 d . . . . .
H10A H 0.1416 0.2096 0.3581 0.038 Uiso 1 1 calc GR . . . .
H10B H 0.1684 0.1038 0.3477 0.038 Uiso 1 1 calc GR . . . .
H10C H 0.2745 0.1940 0.3839 0.038 Uiso 1 1 calc GR . . . .
C11 C 0.0075(3) 0.1283(3) 0.4813(2) 0.0260(8) Uani 1 1 d . . . . .
H11A H -0.0035 0.1224 0.5343 0.039 Uiso 1 1 calc GR . . . .
H11B H -0.0221 0.0663 0.4429 0.039 Uiso 1 1 calc GR . . . .
H11C H -0.0362 0.1756 0.4635 0.039 Uiso 1 1 calc GR . . . .
C12 C 0.1655(3) 0.5458(2) 0.7818(2) 0.0178(7) Uani 1 1 d . . . . .
C13 C 0.1266(3) 0.4810(3) 0.8289(2) 0.0187(7) Uani 1 1 d . . . . .
H13 H 0.0468 0.4628 0.8316 0.022 Uiso 1 1 calc R . . . .
C14 C 0.2252(3) 0.4480(3) 0.8712(2) 0.0181(7) Uani 1 1 d . . . . .
C15 C 0.3291(3) 0.4940(3) 0.8500(2) 0.0185(7) Uani 1 1 d . . . . .
H15 H 0.4079 0.4861 0.8684 0.022 Uiso 1 1 calc R . . . .
C16 C 0.2930(3) 0.5533(2) 0.7965(2) 0.0181(7) Uani 1 1 d . . . . .
H16 H 0.3442 0.5913 0.7743 0.022 Uiso 1 1 calc R . . . .
C17 C -0.0319(4) 0.5315(3) 0.6271(2) 0.0296(8) Uani 1 1 d . . . . .
H17A H 0.0152 0.5155 0.5878 0.044 Uiso 1 1 calc GR . . . .
H17B H -0.0936 0.5640 0.6052 0.044 Uiso 1 1 calc GR . . . .
H17C H -0.0686 0.4728 0.6391 0.044 Uiso 1 1 calc GR . . . .
C18 C -0.0314(4) 0.6639(3) 0.7885(3) 0.0360(10) Uani 1 1 d . . . . .
H18A H -0.0791 0.6114 0.8023 0.054 Uiso 1 1 calc GR . . . .
H18B H -0.0837 0.6981 0.7589 0.054 Uiso 1 1 calc GR . . . .
H18C H 0.0176 0.7079 0.8376 0.054 Uiso 1 1 calc GR . . . .
C19 C 0.1640(4) 0.7140(3) 0.6975(3) 0.0311(9) Uani 1 1 d . . . . .
H19A H 0.2185 0.7539 0.7466 0.047 Uiso 1 1 calc GR . . . .
H19B H 0.1136 0.7530 0.6724 0.047 Uiso 1 1 calc GR . . . .
H19C H 0.2094 0.6871 0.6602 0.047 Uiso 1 1 calc GR . . . .
C20 C 0.1764(4) 0.4408(3) 1.0376(2) 0.0285(8) Uani 1 1 d . . . . .
H20A H 0.2336 0.5004 1.0630 0.043 Uiso 1 1 calc GR . . . .
H20B H 0.1719 0.4015 1.0767 0.043 Uiso 1 1 calc GR . . . .
H20C H 0.0984 0.4555 1.0187 0.043 Uiso 1 1 calc GR . . . .
C21 C 0.1163(4) 0.2544(3) 0.9063(2) 0.0272(8) Uani 1 1 d . . . . .
H21A H 0.0358 0.2669 0.8934 0.041 Uiso 1 1 calc GR . . . .
H21B H 0.1221 0.2155 0.9461 0.041 Uiso 1 1 calc GR . . . .
H21C H 0.1346 0.2200 0.8575 0.041 Uiso 1 1 calc GR . . . .
C22 C 0.3830(3) 0.3528(3) 0.9818(2) 0.0253(8) Uani 1 1 d . . . . .
H22A H 0.4080 0.3199 0.9352 0.038 Uiso 1 1 calc GR . . . .
H22B H 0.3854 0.3136 1.0213 0.038 Uiso 1 1 calc GR . . . .
H22C H 0.4364 0.4145 1.0058 0.038 Uiso 1 1 calc GR . . . .
C23 C 0.3619(3) 0.2023(2) 0.7753(2) 0.0173(7) Uani 1 1 d . . . . .
C24 C 0.2989(3) 0.1152(2) 0.7975(2) 0.0177(7) Uani 1 1 d . . . . .
C25 C 0.1871(3) 0.0641(3) 0.7486(2) 0.0231(7) Uani 1 1 d . . . . .
H25 H 0.1529 0.0837 0.7021 0.028 Uiso 1 1 calc R . . . .
C26 C 0.1266(3) -0.0157(3) 0.7688(2) 0.0280(8) Uani 1 1 d . . . . .
H26 H 0.0526 -0.0499 0.7354 0.034 Uiso 1 1 calc R . . . .
C27 C 0.1758(4) -0.0447(3) 0.8384(2) 0.0290(8) Uani 1 1 d . . . . .
H27 H 0.1350 -0.0982 0.8518 0.035 Uiso 1 1 calc R . . . .
C28 C 0.2856(4) 0.0059(3) 0.8880(2) 0.0253(8) Uani 1 1 d . . . . .
H28 H 0.3185 -0.0133 0.9350 0.030 Uiso 1 1 calc R . . . .
C29 C 0.3469(3) 0.0852(3) 0.8678(2) 0.0207(7) Uani 1 1 d . . . . .
H29 H 0.4209 0.1188 0.9014 0.025 Uiso 1 1 calc R . . . .
C30 C 0.5854(3) 0.1290(3) 0.8148(2) 0.0178(7) Uani 1 1 d . . . . .
C31 C 0.5664(3) 0.0346(3) 0.7629(2) 0.0206(7) Uani 1 1 d . . . . .
C32 C 0.6321(4) -0.0328(3) 0.7867(2) 0.0298(9) Uani 1 1 d . . . . .
H32 H 0.6185 -0.0944 0.7520 0.036 Uiso 1 1 calc R . . . .
C33 C 0.7180(4) -0.0121(3) 0.8608(3) 0.0395(11) Uani 1 1 d D . . . .
C34 C 0.7346(4) 0.0795(3) 0.9117(2) 0.0302(9) Uani 1 1 d . . . . .
H34 H 0.7906 0.0947 0.9618 0.036 Uiso 1 1 calc R . . . .
C35 C 0.6704(3) 0.1500(3) 0.8907(2) 0.0208(7) Uani 1 1 d . . . . .
C36 C 0.4737(3) 0.0032(3) 0.6807(2) 0.0203(7) Uani 1 1 d . . . . .
H36 H 0.4291 0.0560 0.6753 0.024 Uiso 1 1 calc R . . . .
C37 C 0.3827(3) -0.0889(3) 0.6766(2) 0.0250(8) Uani 1 1 d . . . . .
H37A H 0.4227 -0.1435 0.6748 0.037 Uiso 1 1 calc GR . . . .
H37B H 0.3187 -0.1012 0.6284 0.037 Uiso 1 1 calc GR . . . .
H37C H 0.3497 -0.0794 0.7242 0.037 Uiso 1 1 calc GR . . . .
C38 C 0.5345(4) -0.0143(3) 0.6093(2) 0.0300(8) Uani 1 1 d . . . . .
H38A H 0.5854 0.0452 0.6091 0.045 Uiso 1 1 calc GR . . . .
H38B H 0.4740 -0.0358 0.5588 0.045 Uiso 1 1 calc GR . . . .
H38C H 0.5824 -0.0633 0.6150 0.045 Uiso 1 1 calc GR . . . .
C39 C 0.8058(10) -0.0871(7) 0.8703(6) 0.027(3) Uani 0.472(12) 1 d D U P A 1
H39 H 0.8307 -0.1067 0.8190 0.032 Uiso 0.472(12) 1 calc R . P A 1
C40 C 0.7250(15) -0.1757(10) 0.8854(14) 0.031(4) Uani 0.472(12) 1 d D U P A 1
H40A H 0.7010 -0.1564 0.9358 0.047 Uiso 0.472(12) 1 calc GR . P A 1
H40B H 0.7697 -0.2272 0.8888 0.047 Uiso 0.472(12) 1 calc GR . P A 1
H40C H 0.6546 -0.1983 0.8411 0.047 Uiso 0.472(12) 1 calc GR . P A 1
C41 C 0.9154(8) -0.0499(7) 0.9398(6) 0.035(3) Uani 0.472(12) 1 d D U P A 1
H41A H 0.9632 0.0062 0.9308 0.052 Uiso 0.472(12) 1 calc GR . P A 1
H41B H 0.9625 -0.0999 0.9429 0.052 Uiso 0.472(12) 1 calc GR . P A 1
H41C H 0.8908 -0.0322 0.9902 0.052 Uiso 0.472(12) 1 calc GR . P A 1
C42 C 0.6906(3) 0.2457(3) 0.9550(2) 0.0248(8) Uani 1 1 d . . . . .
H42 H 0.6391 0.2871 0.9319 0.030 Uiso 1 1 calc R . . . .
C43 C 0.6535(4) 0.2286(3) 1.0328(3) 0.0350(9) Uani 1 1 d . . . . .
H43A H 0.5732 0.1905 1.0185 0.052 Uiso 1 1 calc GR . . . .
H43B H 0.6555 0.2902 1.0685 0.052 Uiso 1 1 calc GR . . . .
H43C H 0.7085 0.1945 1.0602 0.052 Uiso 1 1 calc GR . . . .
C44 C 0.8208(4) 0.3014(3) 0.9775(3) 0.0333(9) Uani 1 1 d . . . . .
H44A H 0.8737 0.2617 0.9989 0.050 Uiso 1 1 calc GR . . . .
H44B H 0.8285 0.3604 1.0180 0.050 Uiso 1 1 calc GR . . . .
H44C H 0.8419 0.3170 0.9295 0.050 Uiso 1 1 calc GR . . . .
C45 C -0.2279(3) 0.2305(3) 0.5811(2) 0.0295(8) Uani 1 1 d . . . . .
H45A H -0.2209 0.2896 0.5622 0.044 Uiso 1 1 calc GR . . . .
H45B H -0.3088 0.2120 0.5867 0.044 Uiso 1 1 calc GR . . . .
H45C H -0.2095 0.1796 0.5424 0.044 Uiso 1 1 calc GR . . . .
C46 C -0.1788(3) 0.3312(3) 0.7490(2) 0.0304(9) Uani 1 1 d . . . . .
H46A H -0.1290 0.3408 0.8030 0.046 Uiso 1 1 calc GR . . . .
H46B H -0.2605 0.3041 0.7482 0.046 Uiso 1 1 calc GR . . . .
H46C H -0.1763 0.3926 0.7339 0.046 Uiso 1 1 calc GR . . . .
C47 C -0.1337(4) 0.1364(3) 0.7080(3) 0.0333(9) Uani 1 1 d . . . . .
H47A H -0.1178 0.0878 0.6661 0.050 Uiso 1 1 calc GR . . . .
H47B H -0.2132 0.1166 0.7157 0.050 Uiso 1 1 calc GR . . . .
H47C H -0.0752 0.1440 0.7584 0.050 Uiso 1 1 calc GR . . . .
C39A C 0.7745(8) -0.0903(6) 0.8965(6) 0.024(2) Uani 0.528(12) 1 d D U P A 2
H39A H 0.7934 -0.0701 0.9564 0.028 Uiso 0.528(12) 1 calc R . P A 2
C40A C 0.6964(18) -0.1926(11) 0.8688(16) 0.057(6) Uani 0.528(12) 1 d D U P A 2
H40D H 0.6199 -0.1908 0.8828 0.085 Uiso 0.528(12) 1 calc GR . P A 2
H40E H 0.7365 -0.2361 0.8955 0.085 Uiso 0.528(12) 1 calc GR . P A 2
H40F H 0.6836 -0.2151 0.8106 0.085 Uiso 0.528(12) 1 calc GR . P A 2
C41A C 0.8913(9) -0.0858(7) 0.8681(6) 0.042(3) Uani 0.528(12) 1 d D U P A 2
H41D H 0.8734 -0.1101 0.8098 0.063 Uiso 0.528(12) 1 calc GR . P A 2
H41E H 0.9403 -0.1250 0.8941 0.063 Uiso 0.528(12) 1 calc GR . P A 2
H41F H 0.9340 -0.0195 0.8823 0.063 Uiso 0.528(12) 1 calc GR . P A 2

loop_
_atom_site_aniso_label
_atom_site_aniso_U_11
_atom_site_aniso_U_22
_atom_site_aniso_U_33
_atom_site_aniso_U_23
_atom_site_aniso_U_13
_atom_site_aniso_U_12
U1 0.01183(6) 0.01255(6) 0.01373(6) 0.00374(4) 0.00211(4) 0.00177(4)
P1 0.0156(4) 0.0167(4) 0.0215(4) 0.0075(3) 0.0036(3) 0.0033(3)
P2 0.0125(4) 0.0226(4) 0.0261(5) 0.0062(4) 0.0029(3) -0.0010(3)
Si1 0.0150(4) 0.0211(5) 0.0226(5) 0.0039(4) 0.0042(4) -0.0002(4)
Si2 0.0187(4) 0.0170(4) 0.0162(4) 0.0022(3) 0.0028(3) 0.0015(3)
Si3 0.0226(5) 0.0215(5) 0.0261(5) 0.0117(4) 0.0098(4) 0.0095(4)
Si4 0.0218(5) 0.0218(5) 0.0161(4) 0.0067(4) 0.0041(4) 0.0055(4)
O1 0.0150(12) 0.0247(13) 0.0255(13) 0.0042(10) 0.0054(10) 0.0018(10)
N1 0.0173(14) 0.0178(14) 0.0175(13) 0.0064(11) 0.0026(11) 0.0049(11)
C1 0.0145(15) 0.0220(17) 0.0156(15) 0.0038(13) 0.0050(13) 0.0022(13)
C2 0.0155(16) 0.0179(16) 0.0182(16) 0.0067(13) -0.0003(13) 0.0040(13)
C3 0.0156(16) 0.0182(17) 0.0167(16) 0.0040(13) 0.0005(13) 0.0018(13)
C4 0.0144(15) 0.0221(17) 0.0168(16) 0.0070(13) 0.0029(13) 0.0038(13)
C5 0.0185(16) 0.0176(17) 0.0205(17) 0.0056(13) 0.0042(13) 0.0040(13)
C6 0.029(2) 0.0202(19) 0.037(2) 0.0096(16) 0.0080(17) -0.0030(15)
C7 0.0194(18) 0.031(2) 0.029(2) 0.0053(16) -0.0005(15) 0.0001(15)
C8 0.0201(19) 0.049(3) 0.038(2) 0.004(2) 0.0128(17) 0.0063(18)
C9 0.0287(19) 0.0221(18) 0.0223(18) 0.0050(14) 0.0063(15) 0.0078(15)
C10 0.032(2) 0.0231(19) 0.0196(17) 0.0034(14) 0.0053(15) 0.0019(15)
C11 0.0230(18) 0.0196(18) 0.0293(19) -0.0001(15) 0.0027(15) -0.0027(14)
C12 0.0184(16) 0.0153(16) 0.0193(16) 0.0030(13) 0.0054(13) 0.0022(13)
C13 0.0181(16) 0.0208(17) 0.0179(16) 0.0038(13) 0.0058(13) 0.0046(13)
C14 0.0184(16) 0.0190(17) 0.0146(15) -0.0001(13) 0.0031(13) 0.0028(13)
C15 0.0141(15) 0.0205(17) 0.0164(16) 0.0010(13) -0.0022(13) 0.0016(13)
C16 0.0207(17) 0.0138(16) 0.0184(16) 0.0015(13) 0.0052(13) 0.0010(13)
C17 0.0229(19) 0.038(2) 0.032(2) 0.0194(18) 0.0037(16) 0.0065(16)
C18 0.045(3) 0.038(2) 0.041(2) 0.0194(19) 0.020(2) 0.029(2)
C19 0.034(2) 0.025(2) 0.041(2) 0.0158(17) 0.0160(18) 0.0095(17)
C20 0.039(2) 0.032(2) 0.0199(18) 0.0102(16) 0.0112(16) 0.0150(17)
C21 0.0261(19) 0.027(2) 0.029(2) 0.0082(16) 0.0051(16) 0.0051(16)
C22 0.0230(18) 0.030(2) 0.0215(18) 0.0060(15) 0.0008(15) 0.0065(15)
C23 0.0198(16) 0.0176(16) 0.0132(15) 0.0029(13) 0.0033(13) 0.0009(13)
C24 0.0173(16) 0.0153(15) 0.0218(17) 0.0039(13) 0.0071(13) 0.0041(13)
C25 0.0232(18) 0.0211(18) 0.0253(18) 0.0057(14) 0.0064(15) 0.0040(14)
C26 0.0221(18) 0.0238(19) 0.034(2) 0.0021(16) 0.0078(16) -0.0037(15)
C27 0.032(2) 0.0231(19) 0.036(2) 0.0113(16) 0.0188(18) 0.0006(16)
C28 0.034(2) 0.0222(18) 0.0268(19) 0.0105(15) 0.0147(16) 0.0103(16)
C29 0.0217(17) 0.0187(17) 0.0232(17) 0.0060(14) 0.0072(14) 0.0047(14)
C30 0.0163(16) 0.0205(17) 0.0199(16) 0.0078(13) 0.0062(13) 0.0063(13)
C31 0.0206(17) 0.0188(17) 0.0223(17) 0.0060(14) 0.0038(14) 0.0031(13)
C32 0.033(2) 0.0192(19) 0.030(2) -0.0012(16) -0.0037(17) 0.0061(16)
C33 0.044(3) 0.023(2) 0.043(3) 0.0040(18) -0.012(2) 0.0163(19)
C34 0.033(2) 0.027(2) 0.026(2) 0.0079(16) -0.0063(16) 0.0079(17)
C35 0.0217(17) 0.0190(17) 0.0223(17) 0.0071(14) 0.0041(14) 0.0040(14)
C36 0.0206(17) 0.0185(17) 0.0211(17) 0.0044(14) 0.0031(14) 0.0039(14)
C37 0.0254(19) 0.0207(18) 0.0267(19) 0.0031(15) 0.0052(15) 0.0023(15)
C38 0.026(2) 0.037(2) 0.027(2) 0.0048(17) 0.0093(16) 0.0062(17)
C39 0.037(8) 0.032(5) 0.023(5) 0.016(4) 0.015(4) 0.017(4)
C40 0.032(8) 0.024(6) 0.035(7) 0.010(5) -0.008(7) 0.015(5)
C41 0.032(5) 0.040(5) 0.041(6) 0.018(4) 0.010(4) 0.024(4)
C42 0.0271(19) 0.0230(19) 0.0213(18) 0.0022(15) -0.0007(15) 0.0084(15)
C43 0.036(2) 0.037(2) 0.028(2) -0.0002(18) 0.0074(18) 0.0056(18)
C44 0.039(2) 0.029(2) 0.029(2) 0.0047(17) 0.0055(18) 0.0014(18)
C45 0.0196(18) 0.031(2) 0.033(2) 0.0062(17) -0.0007(16) 0.0009(15)
C46 0.0153(17) 0.043(2) 0.034(2) 0.0080(18) 0.0103(16) 0.0038(16)
C47 0.0235(19) 0.032(2) 0.043(2) 0.0176(19) 0.0029(18) -0.0023(16)
C39A 0.027(5) 0.029(5) 0.021(5) 0.009(3) 0.007(4) 0.014(3)
C40A 0.051(10) 0.044(8) 0.073(14) 0.040(9) -0.014(9) 0.002(6)
C41A 0.035(5) 0.050(6) 0.059(7) 0.026(5) 0.026(4) 0.029(4)

loop_
_atom_type_symbol
_atom_type_description
_atom_type_scat_dispersion_real
_atom_type_scat_dispersion_imag
_atom_type_scat_source
C C 0.0181 0.0091 'International Tables Vol C Tables 4.2.6.8 and 6.1.1.4'
H H 0.0000 0.0000 'International Tables Vol C Tables 4.2.6.8 and 6.1.1.4'
N N 0.0311 0.0180 'International Tables Vol C Tables 4.2.6.8 and 6.1.1.4'
O O 0.0492 0.0322 'International Tables Vol C Tables 4.2.6.8 and 6.1.1.4'
P P 0.2955 0.4335 'International Tables Vol C Tables 4.2.6.8 and 6.1.1.4'
Si Si 0.2541 0.3302 'International Tables Vol C Tables 4.2.6.8 and 6.1.1.4'
U U -4.3638 13.4090 'International Tables Vol C Tables 4.2.6.8 and 6.1.1.4'

loop_
_geom_angle_atom_site_label_1
_geom_angle_atom_site_label_2
_geom_angle_atom_site_label_3
_geom_angle
_geom_angle_site_symmetry_1
_geom_angle_site_symmetry_3
_geom_angle_publ_flag
O1 U1 C1 134.59(9) . . ?
O1 U1 C2 120.74(9) . . ?
O1 U1 C3 91.22(9) . . ?
O1 U1 C4 85.52(9) . . ?
O1 U1 C5 109.27(9) . . ?
O1 U1 C12 93.56(9) . . ?
O1 U1 C13 79.61(9) . . ?
O1 U1 C14 97.18(9) . . ?
O1 U1 C15 126.03(9) . . ?
O1 U1 C16 123.07(9) . . ?
N1 U1 O1 102.51(10) . . ?
N1 U1 C1 101.25(11) . . ?
N1 U1 C2 80.54(10) . . ?
N1 U1 C3 91.59(10) . . ?
N1 U1 C4 121.56(11) . . ?
N1 U1 C5 128.37(11) . . ?
N1 U1 C12 134.84(11) . . ?
N1 U1 C13 112.94(10) . . ?
N1 U1 C14 86.27(11) . . ?
N1 U1 C15 88.18(11) . . ?
N1 U1 C16 116.35(11) . . ?
C1 U1 C12 96.35(10) . . ?
C1 U1 C13 124.33(10) . . ?
C2 U1 C1 29.71(10) . . ?
C2 U1 C3 29.98(9) . . ?
C2 U1 C4 48.56(9) . . ?
C2 U1 C5 48.37(10) . . ?
C2 U1 C12 125.94(10) . . ?
C2 U1 C13 153.81(10) . . ?
C2 U1 C14 141.66(10) . . ?
C3 U1 C1 49.96(10) . . ?
C3 U1 C4 29.98(10) . . ?
C3 U1 C5 49.21(10) . . ?
C3 U1 C12 130.38(10) . . ?
C3 U1 C13 155.08(10) . . ?
C3 U1 C14 171.59(10) . . ?
C4 U1 C1 49.09(10) . . ?
C4 U1 C5 29.24(10) . . ?
C4 U1 C12 101.36(10) . . ?
C4 U1 C13 125.39(10) . . ?
C4 U1 C14 150.93(10) . . ?
C5 U1 C1 29.73(10) . . ?
C5 U1 C12 82.98(10) . . ?
C5 U1 C13 112.05(10) . . ?
C13 U1 C12 29.49(10) . . ?
C14 U1 C1 122.54(10) . . ?
C14 U1 C5 127.17(10) . . ?
C14 U1 C12 49.66(10) . . ?
C14 U1 C13 29.40(10) . . ?
C15 U1 C1 92.73(10) . . ?
C15 U1 C2 113.16(10) . . ?
C15 U1 C3 141.84(10) . . ?
C15 U1 C4 132.73(10) . . ?
C15 U1 C5 103.69(10) . . ?
C15 U1 C12 49.48(10) . . ?
C15 U1 C13 48.39(10) . . ?
C15 U1 C14 30.06(10) . . ?
C15 U1 C16 29.97(10) . . ?
C16 U1 C1 77.77(10) . . ?
C16 U1 C2 105.97(10) . . ?
C16 U1 C3 125.30(10) . . ?
C16 U1 C4 105.22(10) . . ?
C16 U1 C5 77.95(10) . . ?
C16 U1 C12 29.76(10) . . ?
C16 U1 C13 48.24(10) . . ?
C16 U1 C14 49.49(10) . . ?
C23 P1 C30 108.39(16) . . ?
O1 P2 C45 111.14(17) . . ?
O1 P2 C46 112.37(17) . . ?
O1 P2 C47 111.50(17) . . ?
C46 P2 C45 106.1(2) . . ?
C46 P2 C47 107.5(2) . . ?
C47 P2 C45 107.9(2) . . ?
C1 Si1 C6 109.66(17) . . ?
C1 Si1 C8 107.15(18) . . ?
C6 Si1 C8 108.8(2) . . ?
C7 Si1 C1 115.17(16) . . ?
C7 Si1 C6 109.20(19) . . ?
C7 Si1 C8 106.61(19) . . ?
C3 Si2 C9 109.77(16) . . ?
C3 Si2 C10 106.98(16) . . ?
C3 Si2 C11 110.88(16) . . ?
C9 Si2 C10 109.75(17) . . ?
C11 Si2 C9 110.89(18) . . ?
C11 Si2 C10 108.48(18) . . ?
C12 Si3 C17 111.49(17) . . ?
C12 Si3 C18 108.07(17) . . ?
C17 Si3 C18 107.6(2) . . ?
C19 Si3 C12 109.75(17) . . ?
C19 Si3 C17 109.63(19) . . ?
C19 Si3 C18 110.3(2) . . ?
C14 Si4 C20 108.33(16) . . ?
C14 Si4 C21 111.22(17) . . ?
C21 Si4 C20 107.18(19) . . ?
C22 Si4 C14 108.04(17) . . ?
C22 Si4 C20 110.60(18) . . ?
C22 Si4 C21 111.44(18) . . ?
P2 O1 U1 164.01(16) . . ?
C23 N1 U1 171.9(3) . . ?
Si1 C1 U1 127.66(15) . . ?
C2 C1 U1 73.21(19) . . ?
C2 C1 Si1 125.5(3) . . ?
C2 C1 C5 105.3(3) . . ?
C5 C1 U1 75.11(19) . . ?
C5 C1 Si1 127.6(3) . . ?
U1 C2 H2 115.1 . . ?
C1 C2 U1 77.08(19) . . ?
C1 C2 H2 124.5 . . ?
C3 C2 U1 75.12(19) . . ?
C3 C2 C1 110.9(3) . . ?
C3 C2 H2 124.5 . . ?
Si2 C3 U1 126.98(16) . . ?
C2 C3 U1 74.90(19) . . ?
C2 C3 Si2 125.9(3) . . ?
C2 C3 C4 105.4(3) . . ?
C4 C3 U1 75.51(19) . . ?
C4 C3 Si2 126.7(3) . . ?
U1 C4 H4 115.5 . . ?
C3 C4 U1 74.52(19) . . ?
C3 C4 H4 125.3 . . ?
C5 C4 U1 76.70(19) . . ?
C5 C4 C3 109.4(3) . . ?
C5 C4 H4 125.3 . . ?
U1 C5 H5 117.2 . . ?
C1 C5 U1 75.15(19) . . ?
C1 C5 H5 125.6 . . ?
C4 C5 U1 74.05(19) . . ?
C4 C5 C1 108.9(3) . . ?
C4 C5 H5 125.6 . . ?
Si1 C6 H6A 109.5 . . ?
Si1 C6 H6B 109.5 . . ?
Si1 C6 H6C 109.5 . . ?
H6A C6 H6B 109.5 . . ?
H6A C6 H6C 109.5 . . ?
H6B C6 H6C 109.5 . . ?
Si1 C7 H7A 109.5 . . ?
Si1 C7 H7B 109.5 . . ?
Si1 C7 H7C 109.5 . . ?
H7A C7 H7B 109.5 . . ?
H7A C7 H7C 109.5 . . ?
H7B C7 H7C 109.5 . . ?
Si1 C8 H8A 109.5 . . ?
Si1 C8 H8B 109.5 . . ?
Si1 C8 H8C 109.5 . . ?
H8A C8 H8B 109.5 . . ?
H8A C8 H8C 109.5 . . ?
H8B C8 H8C 109.5 . . ?
Si2 C9 H9A 109.5 . . ?
Si2 C9 H9B 109.5 . . ?
Si2 C9 H9C 109.5 . . ?
H9A C9 H9B 109.5 . . ?
H9A C9 H9C 109.5 . . ?
H9B C9 H9C 109.5 . . ?
Si2 C10 H10A 109.5 . . ?
Si2 C10 H10B 109.5 . . ?
Si2 C10 H10C 109.5 . . ?
H10A C10 H10B 109.5 . . ?
H10A C10 H10C 109.5 . . ?
H10B C10 H10C 109.5 . . ?
Si2 C11 H11A 109.5 . . ?
Si2 C11 H11B 109.5 . . ?
Si2 C11 H11C 109.5 . . ?
H11A C11 H11B 109.5 . . ?
H11A C11 H11C 109.5 . . ?
H11B C11 H11C 109.5 . . ?
Si3 C12 U1 121.42(15) . . ?
C13 C12 U1 75.23(19) . . ?
C13 C12 Si3 125.6(3) . . ?
C16 C12 U1 72.86(19) . . ?
C16 C12 Si3 128.9(3) . . ?
C16 C12 C13 105.3(3) . . ?
U1 C13 H13 117.4 . . ?
C12 C13 U1 75.28(19) . . ?
C12 C13 H13 124.4 . . ?
C14 C13 U1 74.56(19) . . ?
C14 C13 C12 111.1(3) . . ?
C14 C13 H13 124.4 . . ?
Si4 C14 U1 121.63(16) . . ?
C13 C14 U1 76.04(19) . . ?
C13 C14 Si4 128.4(3) . . ?
C13 C14 C15 105.5(3) . . ?
C15 C14 U1 72.75(19) . . ?
C15 C14 Si4 125.7(3) . . ?
U1 C15 H15 113.7 . . ?
C14 C15 U1 77.19(19) . . ?
C14 C15 H15 125.6 . . ?
C16 C15 U1 75.74(19) . . ?
C16 C15 C14 108.9(3) . . ?
C16 C15 H15 125.6 . . ?
U1 C16 H16 115.0 . . ?
C12 C16 U1 77.38(19) . . ?
C12 C16 H16 125.4 . . ?
C15 C16 U1 74.28(19) . . ?
C15 C16 C12 109.2(3) . . ?
C15 C16 H16 125.4 . . ?
Si3 C17 H17A 109.5 . . ?
Si3 C17 H17B 109.5 . . ?
Si3 C17 H17C 109.5 . . ?
H17A C17 H17B 109.5 . . ?
H17A C17 H17C 109.5 . . ?
H17B C17 H17C 109.5 . . ?
Si3 C18 H18A 109.5 . . ?
Si3 C18 H18B 109.5 . . ?
Si3 C18 H18C 109.5 . . ?
H18A C18 H18B 109.5 . . ?
H18A C18 H18C 109.5 . . ?
H18B C18 H18C 109.5 . . ?
Si3 C19 H19A 109.5 . . ?
Si3 C19 H19B 109.5 . . ?
Si3 C19 H19C 109.5 . . ?
H19A C19 H19B 109.5 . . ?
H19A C19 H19C 109.5 . . ?
H19B C19 H19C 109.5 . . ?
Si4 C20 H20A 109.5 . . ?
Si4 C20 H20B 109.5 . . ?
Si4 C20 H20C 109.5 . . ?
H20A C20 H20B 109.5 . . ?
H20A C20 H20C 109.5 . . ?
H20B C20 H20C 109.5 . . ?
Si4 C21 H21A 109.5 . . ?
Si4 C21 H21B 109.5 . . ?
Si4 C21 H21C 109.5 . . ?
H21A C21 H21B 109.5 . . ?
H21A C21 H21C 109.5 . . ?
H21B C21 H21C 109.5 . . ?
Si4 C22 H22A 109.5 . . ?
Si4 C22 H22B 109.5 . . ?
Si4 C22 H22C 109.5 . . ?
H22A C22 H22B 109.5 . . ?
H22A C22 H22C 109.5 . . ?
H22B C22 H22C 109.5 . . ?
N1 C23 P1 119.1(3) . . ?
N1 C23 C24 116.4(3) . . ?
C24 C23 P1 124.5(3) . . ?
C25 C24 C23 119.6(3) . . ?
C25 C24 C29 118.5(3) . . ?
C29 C24 C23 121.9(3) . . ?
C24 C25 H25 119.8 . . ?
C26 C25 C24 120.5(3) . . ?
C26 C25 H25 119.8 . . ?
C25 C26 H26 119.9 . . ?
C27 C26 C25 120.2(4) . . ?
C27 C26 H26 119.9 . . ?
C26 C27 H27 120.0 . . ?
C28 C27 C26 120.0(3) . . ?
C28 C27 H27 120.0 . . ?
C27 C28 H28 120.0 . . ?
C27 C28 C29 120.0(3) . . ?
C29 C28 H28 120.0 . . ?
C24 C29 H29 119.6 . . ?
C28 C29 C24 120.8(3) . . ?
C28 C29 H29 119.6 . . ?
C31 C30 P1 122.4(3) . . ?
C35 C30 P1 119.2(3) . . ?
C35 C30 C31 118.0(3) . . ?
C30 C31 C36 122.3(3) . . ?
C32 C31 C30 119.8(3) . . ?
C32 C31 C36 117.8(3) . . ?
C31 C32 H32 118.7 . . ?
C31 C32 C33 122.5(4) . . ?
C33 C32 H32 118.7 . . ?
C32 C33 C39 116.1(5) . . ?
C32 C33 C39A 123.5(5) . . ?
C34 C33 C32 117.4(4) . . ?
C34 C33 C39 125.2(5) . . ?
C34 C33 C39A 117.8(5) . . ?
C33 C34 H34 118.9 . . ?
C33 C34 C35 122.3(4) . . ?
C35 C34 H34 118.9 . . ?
C30 C35 C42 122.8(3) . . ?
C34 C35 C30 120.0(3) . . ?
C34 C35 C42 117.0(3) . . ?
C31 C36 H36 108.1 . . ?
C31 C36 C37 111.2(3) . . ?
C37 C36 H36 108.1 . . ?
C38 C36 C31 111.5(3) . . ?
C38 C36 H36 108.1 . . ?
C38 C36 C37 109.8(3) . . ?
C36 C37 H37A 109.5 . . ?
C36 C37 H37B 109.5 . . ?
C36 C37 H37C 109.5 . . ?
H37A C37 H37B 109.5 . . ?
H37A C37 H37C 109.5 . . ?
H37B C37 H37C 109.5 . . ?
C36 C38 H38A 109.5 . . ?
C36 C38 H38B 109.5 . . ?
C36 C38 H38C 109.5 . . ?
H38A C38 H38B 109.5 . . ?
H38A C38 H38C 109.5 . . ?
H38B C38 H38C 109.5 . . ?
C33 C39 H39 109.6 . . ?
C40 C39 C33 103.4(9) . . ?
C40 C39 H39 109.6 . . ?
C41 C39 C33 114.3(7) . . ?
C41 C39 H39 109.6 . . ?
C41 C39 C40 110.2(10) . . ?
C39 C40 H40A 109.5 . . ?
C39 C40 H40B 109.5 . . ?
C39 C40 H40C 109.5 . . ?
H40A C40 H40B 109.5 . . ?
H40A C40 H40C 109.5 . . ?
H40B C40 H40C 109.5 . . ?
C39 C41 H41A 109.5 . . ?
C39 C41 H41B 109.5 . . ?
C39 C41 H41C 109.5 . . ?
H41A C41 H41B 109.5 . . ?
H41A C41 H41C 109.5 . . ?
H41B C41 H41C 109.5 . . ?
C35 C42 H42 107.6 . . ?
C35 C42 C43 111.4(3) . . ?
C43 C42 H42 107.6 . . ?
C44 C42 C35 112.9(3) . . ?
C44 C42 H42 107.6 . . ?
C44 C42 C43 109.3(3) . . ?
C42 C43 H43A 109.5 . . ?
C42 C43 H43B 109.5 . . ?
C42 C43 H43C 109.5 . . ?
H43A C43 H43B 109.5 . . ?
H43A C43 H43C 109.5 . . ?
H43B C43 H43C 109.5 . . ?
C42 C44 H44A 109.5 . . ?
C42 C44 H44B 109.5 . . ?
C42 C44 H44C 109.5 . . ?
H44A C44 H44B 109.5 . . ?
H44A C44 H44C 109.5 . . ?
H44B C44 H44C 109.5 . . ?
P2 C45 H45A 109.5 . . ?
P2 C45 H45B 109.5 . . ?
P2 C45 H45C 109.5 . . ?
H45A C45 H45B 109.5 . . ?
H45A C45 H45C 109.5 . . ?
H45B C45 H45C 109.5 . . ?
P2 C46 H46A 109.5 . . ?
P2 C46 H46B 109.5 . . ?
P2 C46 H46C 109.5 . . ?
H46A C46 H46B 109.5 . . ?
H46A C46 H46C 109.5 . . ?
H46B C46 H46C 109.5 . . ?
P2 C47 H47A 109.5 . . ?
P2 C47 H47B 109.5 . . ?
P2 C47 H47C 109.5 . . ?
H47A C47 H47B 109.5 . . ?
H47A C47 H47C 109.5 . . ?
H47B C47 H47C 109.5 . . ?
C33 C39A H39A 109.1 . . ?
C40A C39A C33 114.8(9) . . ?
C40A C39A H39A 109.1 . . ?
C41A C39A C33 102.4(7) . . ?
C41A C39A H39A 109.1 . . ?
C41A C39A C40A 112.1(12) . . ?
C39A C40A H40D 109.5 . . ?
C39A C40A H40E 109.5 . . ?
C39A C40A H40F 109.5 . . ?
H40D C40A H40E 109.5 . . ?
H40D C40A H40F 109.5 . . ?
H40E C40A H40F 109.5 . . ?
C39A C41A H41D 109.5 . . ?
C39A C41A H41E 109.5 . . ?
C39A C41A H41F 109.5 . . ?
H41D C41A H41E 109.5 . . ?
H41D C41A H41F 109.5 . . ?
H41E C41A H41F 109.5 . . ?

loop_
_geom_bond_atom_site_label_1
_geom_bond_atom_site_label_2
_geom_bond_distance
_geom_bond_site_symmetry_2
_geom_bond_publ_flag
U1 O1 2.358(2) . ?
U1 N1 2.046(3) . ?
U1 C1 2.796(3) . ?
U1 C2 2.746(3) . ?
U1 C3 2.749(3) . ?
U1 C4 2.762(3) . ?
U1 C5 2.796(3) . ?
U1 C12 2.797(3) . ?
U1 C13 2.797(3) . ?
U1 C14 2.778(3) . ?
U1 C15 2.721(3) . ?
U1 C16 2.739(3) . ?
P1 C23 1.744(4) . ?
P1 C30 1.859(3) . ?
P2 O1 1.514(2) . ?
P2 C45 1.790(4) . ?
P2 C46 1.778(4) . ?
P2 C47 1.787(4) . ?
Si1 C1 1.866(3) . ?
Si1 C6 1.873(4) . ?
Si1 C7 1.864(4) . ?
Si1 C8 1.875(4) . ?
Si2 C3 1.852(4) . ?
Si2 C9 1.867(4) . ?
Si2 C10 1.881(4) . ?
Si2 C11 1.866(4) . ?
Si3 C12 1.859(4) . ?
Si3 C17 1.871(4) . ?
Si3 C18 1.874(4) . ?
Si3 C19 1.857(4) . ?
Si4 C14 1.867(4) . ?
Si4 C20 1.874(4) . ?
Si4 C21 1.871(4) . ?
Si4 C22 1.864(4) . ?
N1 C23 1.326(4) . ?
C1 C2 1.422(5) . ?
C1 C5 1.435(5) . ?
C2 H2 0.9300 . ?
C2 C3 1.422(5) . ?
C3 C4 1.425(5) . ?
C4 H4 0.9300 . ?
C4 C5 1.403(5) . ?
C5 H5 0.9300 . ?
C6 H6A 0.9600 . ?
C6 H6B 0.9600 . ?
C6 H6C 0.9600 . ?
C7 H7A 0.9600 . ?
C7 H7B 0.9600 . ?
C7 H7C 0.9600 . ?
C8 H8A 0.9600 . ?
C8 H8B 0.9600 . ?
C8 H8C 0.9600 . ?
C9 H9A 0.9600 . ?
C9 H9B 0.9600 . ?
C9 H9C 0.9600 . ?
C10 H10A 0.9600 . ?
C10 H10B 0.9600 . ?
C10 H10C 0.9600 . ?
C11 H11A 0.9600 . ?
C11 H11B 0.9600 . ?
C11 H11C 0.9600 . ?
C12 C13 1.424(5) . ?
C12 C16 1.423(5) . ?
C13 H13 0.9300 . ?
C13 C14 1.415(5) . ?
C14 C15 1.427(5) . ?
C15 H15 0.9300 . ?
C15 C16 1.412(5) . ?
C16 H16 0.9300 . ?
C17 H17A 0.9600 . ?
C17 H17B 0.9600 . ?
C17 H17C 0.9600 . ?
C18 H18A 0.9600 . ?
C18 H18B 0.9600 . ?
C18 H18C 0.9600 . ?
C19 H19A 0.9600 . ?
C19 H19B 0.9600 . ?
C19 H19C 0.9600 . ?
C20 H20A 0.9600 . ?
C20 H20B 0.9600 . ?
C20 H20C 0.9600 . ?
C21 H21A 0.9600 . ?
C21 H21B 0.9600 . ?
C21 H21C 0.9600 . ?
C22 H22A 0.9600 . ?
C22 H22B 0.9600 . ?
C22 H22C 0.9600 . ?
C23 C24 1.500(5) . ?
C24 C25 1.395(5) . ?
C24 C29 1.397(5) . ?
C25 H25 0.9300 . ?
C25 C26 1.388(5) . ?
C26 H26 0.9300 . ?
C26 C27 1.383(6) . ?
C27 H27 0.9300 . ?
C27 C28 1.381(6) . ?
C28 H28 0.9300 . ?
C28 C29 1.386(5) . ?
C29 H29 0.9300 . ?
C30 C31 1.419(5) . ?
C30 C35 1.412(5) . ?
C31 C32 1.382(5) . ?
C31 C36 1.530(5) . ?
C32 H32 0.9300 . ?
C32 C33 1.396(6) . ?
C33 C34 1.383(6) . ?
C33 C39 1.585(9) . ?
C33 C39A 1.539(8) . ?
C34 H34 0.9300 . ?
C34 C35 1.393(5) . ?
C35 C42 1.530(5) . ?
C36 H36 0.9800 . ?
C36 C37 1.537(5) . ?
C36 C38 1.523(5) . ?
C37 H37A 0.9600 . ?
C37 H37B 0.9600 . ?
C37 H37C 0.9600 . ?
C38 H38A 0.9600 . ?
C38 H38B 0.9600 . ?
C38 H38C 0.9600 . ?
C39 H39 0.9800 . ?
C39 C40 1.554(14) . ?
C39 C41 1.501(12) . ?
C40 H40A 0.9600 . ?
C40 H40B 0.9600 . ?
C40 H40C 0.9600 . ?
C41 H41A 0.9600 . ?
C41 H41B 0.9600 . ?
C41 H41C 0.9600 . ?
C42 H42 0.9800 . ?
C42 C43 1.532(6) . ?
C42 C44 1.526(6) . ?
C43 H43A 0.9600 . ?
C43 H43B 0.9600 . ?
C43 H43C 0.9600 . ?
C44 H44A 0.9600 . ?
C44 H44B 0.9600 . ?
C44 H44C 0.9600 . ?
C45 H45A 0.9600 . ?
C45 H45B 0.9600 . ?
C45 H45C 0.9600 . ?
C46 H46A 0.9600 . ?
C46 H46B 0.9600 . ?
C46 H46C 0.9600 . ?
C47 H47A 0.9600 . ?
C47 H47B 0.9600 . ?
C47 H47C 0.9600 . ?
C39A H39A 0.9800 . ?
C39A C40A 1.529(14) . ?
C39A C41A 1.516(11) . ?
C40A H40D 0.9600 . ?
C40A H40E 0.9600 . ?
C40A H40F 0.9600 . ?
C41A H41D 0.9600 . ?
C41A H41E 0.9600 . ?
C41A H41F 0.9600 . ?
